data_7224042
loop_
_publ_author_name
'Han, Xiang-Bin'
'Hu, Pan'
'Shi, Chao'
'Zhang, Wen'

_publ_section_title
;
 1,4-Diazabicyclo[2.2.2]octane-based disalts showing non-centrosymmetric
 structures and phase transition behaviors
;
_journal_issue 9
_journal_name_full CrystEngComm
_journal_page_first 1563
_journal_paper_doi 10.1039/C5CE02066B
_journal_volume 18
_journal_year 2016
_chemical_formula_moiety 'C6 H14 N2, 2(Cl O4), H2 O'
_chemical_formula_sum 'C6 H16 Cl2 N2 O9'
_chemical_formula_weight 331.11
_space_group_crystal_system orthorhombic
_space_group_IT_number 29
_space_group_name_Hall 'P 2c -2ac'
_space_group_name_H-M_alt 'P c a 21'
_symmetry_space_group_name_Hall 'P 2c -2ac'
_symmetry_space_group_name_H-M 'P c a 21'
_atom_sites_solution_hydrogens mixed
_audit_creation_method SHELXL-2014/7
_audit_update_record
;
2015-12-26 deposited with the CCDC.
2016-01-27 downloaded from the CCDC.
;
_cell_angle_alpha 90
_cell_angle_beta 90
_cell_angle_gamma 90
_cell_formula_units_Z 4
_cell_length_a 13.357(10)
_cell_length_b 8.073(7)
_cell_length_c 11.836(10)
_cell_measurement_reflns_used 8696
_cell_measurement_temperature 293(2)
_cell_measurement_theta_max 27.445
_cell_measurement_theta_min 2.948
_cell_volume 1276.3(18)
_computing_structure_refinement 'SHELXL-2014/7 (Sheldrick, 2014)'
_diffrn_ambient_temperature 293(2)
_diffrn_measured_fraction_theta_full 0.988
_diffrn_measured_fraction_theta_max 0.980
_diffrn_measurement_device_type 'Bruker P4'
_diffrn_measurement_method '\w scans'
_diffrn_radiation_type MoK\a
_diffrn_radiation_wavelength 0.71073
_diffrn_reflns_av_R_equivalents 0.0421
_diffrn_reflns_av_unetI/netI 0.0361
_diffrn_reflns_laue_measured_fraction_full 0.988
_diffrn_reflns_laue_measured_fraction_max 0.980
_diffrn_reflns_limit_h_max 16
_diffrn_reflns_limit_h_min -15
_diffrn_reflns_limit_k_max 10
_diffrn_reflns_limit_k_min -10
_diffrn_reflns_limit_l_max 15
_diffrn_reflns_limit_l_min -11
_diffrn_reflns_number 8696
_diffrn_reflns_point_group_measured_fraction_full 0.801
_diffrn_reflns_point_group_measured_fraction_max 0.774
_diffrn_reflns_theta_full 25.242
_diffrn_reflns_theta_max 27.445
_diffrn_reflns_theta_min 2.948
_exptl_absorpt_coefficient_mu 0.554
_exptl_absorpt_correction_T_max 0.895
_exptl_absorpt_correction_T_min 0.895
_exptl_absorpt_correction_type multi-scan
_exptl_absorpt_process_details 'North et al., 1968'
_exptl_crystal_colour colorless
_exptl_crystal_density_diffrn 1.723
_exptl_crystal_description sheet
_exptl_crystal_F_000 688
_exptl_crystal_size_max 0.2
_exptl_crystal_size_mid 0.2
_exptl_crystal_size_min 0.2
_refine_diff_density_max 0.232
_refine_diff_density_min -0.294
_refine_diff_density_rms 0.042
_refine_ls_abs_structure_details
;
 Flack x determined using 645 quotients [(I+)-(I-)]/[(I+)+(I-)]
 (Parsons, Flack and Wagner, Acta Cryst. B69 (2013) 249-259).
;
_refine_ls_abs_structure_Flack 0.02(4)
_refine_ls_extinction_coef 0.021(5)
_refine_ls_extinction_expression Fc^*^=kFc[1+0.001xFc^2^\l^3^/sin(2\q)]^-1/4^
_refine_ls_extinction_method 'SHELXL-2014/7 (Sheldrick 2014'
_refine_ls_goodness_of_fit_ref 1.026
_refine_ls_hydrogen_treatment mixed
_refine_ls_matrix_type full
_refine_ls_number_parameters 218
_refine_ls_number_reflns 2917
_refine_ls_number_restraints 45
_refine_ls_restrained_S_all 1.047
_refine_ls_R_factor_all 0.0375
_refine_ls_R_factor_gt 0.0337
_refine_ls_shift/su_max 0.000
_refine_ls_shift/su_mean 0.000
_refine_ls_structure_factor_coef Fsqd
_refine_ls_weighting_details 'w=1/[\s^2^(Fo^2^)+(0.0528P)^2^] where P=(Fo^2^+2Fc^2^)/3'
_refine_ls_weighting_scheme calc
_refine_ls_wR_factor_gt 0.0818
_refine_ls_wR_factor_ref 0.0841
_reflns_Friedel_coverage 0.503
_reflns_friedel_fraction_full 0.591
_reflns_friedel_fraction_max 0.546
_reflns_number_gt 2087
_reflns_number_total 2917
_reflns_threshold_expression 'I > 2\s(I)'
_cod_data_source_file c5ce02066b2.cif
_cod_data_source_block 293
_cod_depositor_comments 'Adding full bibliography for 7224040--7224043.cif.'
_cod_database_code 7224042
_shelx_shelxl_version_number 2014/7
_shelx_space_group_comment
;
The symmetry employed for this shelxl refinement is uniquely defined
by the following loop, which should always be used as a source of
symmetry information in preference to the above space-group names.
They are only intended as comments.
;

loop_
_space_group_symop_operation_xyz
'x, y, z'
'-x, -y, z+1/2'
'x+1/2, -y, z'
'-x+1/2, y, z+1/2'

loop_
_atom_site_label
_atom_site_type_symbol
_atom_site_fract_x
_atom_site_fract_y
_atom_site_fract_z
_atom_site_U_iso_or_equiv
_atom_site_adp_type
_atom_site_occupancy
_atom_site_site_symmetry_order
_atom_site_calc_flag
_atom_site_refinement_flags_posn
_atom_site_refinement_flags_adp
_atom_site_refinement_flags_occupancy
_atom_site_disorder_assembly
_atom_site_disorder_group
C1 C 0.1425(3) 0.4483(5) 0.2890(3) 0.0480(9) Uani 1 1 d . . . A 4
H1A H 0.2149 0.4570 0.2871 0.058 Uiso 1 1 calc R U . A 4
H1B H 0.1148 0.5593 0.2882 0.058 Uiso 1 1 calc R U . A 4
C2 C 0.1061(3) 0.3531(5) 0.1871(3) 0.0566(11) Uani 1 1 d . . . A 4
H2A H 0.0628 0.4228 0.1416 0.068 Uiso 1 1 calc R U . A 4
H2B H 0.1626 0.3195 0.1411 0.068 Uiso 1 1 calc R U . A 4
C3 C 0.1561(3) 0.1900(4) 0.3961(4) 0.0453(9) Uani 1 1 d . . . A 4
H3A H 0.1377 0.1330 0.4652 0.054 Uiso 1 1 calc R U . A 4
H3B H 0.2285 0.1977 0.3929 0.054 Uiso 1 1 calc R U . A 4
C4 C 0.1171(4) 0.0960(5) 0.2946(4) 0.0597(11) Uani 1 1 d . . . A 4
H4A H 0.1729 0.0598 0.2483 0.072 Uiso 1 1 calc R U . A 4
H4B H 0.0809 -0.0014 0.3197 0.072 Uiso 1 1 calc R U . A 4
C5 C -0.0002(3) 0.3487(4) 0.3997(4) 0.0443(8) Uani 1 1 d . . . A 4
H5A H -0.0291 0.4589 0.4025 0.053 Uiso 1 1 calc R U . A 4
H5B H -0.0201 0.2896 0.4674 0.053 Uiso 1 1 calc R U . A 4
C6 C -0.0379(3) 0.2578(6) 0.2958(4) 0.0549(10) Uani 1 1 d . . . A 4
H6A H -0.0771 0.1622 0.3185 0.066 Uiso 1 1 calc R U . A 4
H6B H -0.0805 0.3303 0.2515 0.066 Uiso 1 1 calc R U . A 4
Cl1 Cl 0.22699(6) 0.72133(9) 0.52888(7) 0.0384(2) Uani 1 1 d . . . B 4
H1WA H 0.121(4) 0.012(7) 0.014(6) 0.091(19) Uiso 1 1 d . . . C 4
H1WB H 0.062(5) 0.119(11) -0.028(8) 0.14(4) Uiso 1 1 d . . . D 4
N1 N 0.1106(2) 0.3603(3) 0.3942(3) 0.0363(6) Uani 1 1 d . . . A 4
H1 H 0.1346 0.4225 0.4599 0.044 Uiso 1 1 calc R U . A 4
N2 N 0.0496(3) 0.2033(4) 0.2265(3) 0.0438(7) Uani 1 1 d . . . A 4
H2 H 0.0256 0.1412 0.1607 0.053 Uiso 1 1 calc R U . A 4
O1 O 0.0658(3) 0.0563(4) 0.0152(3) 0.0688(9) Uani 1 1 d . . . E 4
O2 O 0.27479(19) 0.5726(3) 0.4909(3) 0.0614(9) Uani 1 1 d . . . B 4
O3 O 0.1213(2) 0.7004(4) 0.5168(3) 0.0644(8) Uani 1 1 d . . . B 4
O4 O 0.2606(3) 0.8556(4) 0.4612(4) 0.0764(10) Uani 1 1 d . . . B 4
O5 O 0.2507(3) 0.7508(4) 0.6444(3) 0.0688(9) Uani 1 1 d . . . B 4
Cl2 Cl 0.08844(6) 0.23972(9) 0.71355(8) 0.0388(2) Uani 0.60(4) 1 d D . P F 1
O6 O 0.1457(15) 0.345(2) 0.6489(13) 0.093(5) Uani 0.60(4) 1 d D . P F 1
O7 O -0.0155(8) 0.250(2) 0.6776(13) 0.087(4) Uani 0.60(4) 1 d D . P F 1
O8 O 0.1197(12) 0.0757(10) 0.7000(14) 0.082(3) Uani 0.60(4) 1 d D . P F 1
O9 O 0.0914(14) 0.279(2) 0.8294(9) 0.090(5) Uani 0.60(4) 1 d D . P F 1
Cl2' Cl 0.08844(6) 0.23972(9) 0.71355(8) 0.0388(2) Uani 0.40(4) 1 d D . P F 2
O6' O 0.119(2) 0.379(2) 0.6412(17) 0.071(5) Uani 0.40(4) 1 d D U P F 2
O7' O -0.0082(13) 0.201(4) 0.692(2) 0.097(7) Uani 0.40(4) 1 d D U P F 2
O8' O 0.159(2) 0.111(3) 0.695(2) 0.103(8) Uani 0.40(4) 1 d D U P F 2
O9' O 0.1040(14) 0.303(3) 0.8275(12) 0.057(5) Uani 0.40(4) 1 d D U P F 2

loop_
_atom_site_aniso_label
_atom_site_aniso_U_11
_atom_site_aniso_U_22
_atom_site_aniso_U_33
_atom_site_aniso_U_23
_atom_site_aniso_U_13
_atom_site_aniso_U_12
C1 0.055(2) 0.0405(17) 0.049(2) 0.0071(15) 0.0036(18) -0.0119(15)
C2 0.071(3) 0.059(2) 0.039(2) 0.0088(17) 0.0022(19) -0.022(2)
C3 0.052(2) 0.0373(18) 0.047(2) 0.0039(15) -0.0049(18) 0.0079(15)
C4 0.079(3) 0.041(2) 0.059(3) -0.0091(19) -0.013(2) 0.0110(19)
C5 0.0417(19) 0.0472(18) 0.044(2) -0.0001(16) 0.0031(16) 0.0036(15)
C6 0.044(2) 0.078(3) 0.042(2) 0.002(2) -0.0068(18) -0.0089(17)
Cl1 0.0360(5) 0.0341(3) 0.0452(5) -0.0010(4) 0.0009(4) -0.0009(3)
N1 0.0435(15) 0.0310(13) 0.0346(15) -0.0019(11) -0.0048(12) -0.0023(11)
N2 0.055(2) 0.0422(15) 0.0339(16) -0.0015(13) -0.0011(15) -0.0109(12)
O1 0.104(3) 0.0574(18) 0.0445(16) -0.0033(15) -0.001(2) 0.0192(18)
O2 0.0591(18) 0.0423(14) 0.083(3) -0.0133(14) 0.0047(14) 0.0095(11)
O3 0.0400(15) 0.0742(18) 0.079(2) -0.0057(18) -0.0080(17) 0.0010(13)
O4 0.091(2) 0.0535(17) 0.085(3) 0.0255(19) 0.0086(19) -0.0092(17)
O5 0.067(2) 0.089(2) 0.0508(18) -0.0145(17) -0.0095(17) -0.0007(15)
Cl2 0.0450(5) 0.0341(3) 0.0373(4) 0.0009(3) -0.0001(4) -0.0017(3)
O6 0.121(9) 0.096(9) 0.062(5) 0.042(6) -0.022(6) -0.063(8)
O7 0.063(6) 0.118(8) 0.081(7) -0.020(6) -0.019(5) 0.031(6)
O8 0.093(7) 0.035(3) 0.117(7) -0.011(4) 0.006(6) 0.019(4)
O9 0.158(13) 0.074(6) 0.037(6) 0.005(4) -0.002(6) -0.021(6)
Cl2' 0.0450(5) 0.0341(3) 0.0373(4) 0.0009(3) -0.0001(4) -0.0017(3)
O6' 0.129(13) 0.034(5) 0.048(7) 0.015(4) -0.015(7) -0.019(6)
O7' 0.044(8) 0.119(12) 0.128(13) 0.023(10) -0.021(8) -0.046(8)
O8' 0.109(14) 0.096(12) 0.104(11) -0.016(10) 0.005(11) 0.053(10)
O9' 0.060(7) 0.064(8) 0.046(8) -0.026(6) -0.010(6) 0.016(6)

loop_
_atom_type_symbol
_atom_type_description
_atom_type_scat_dispersion_real
_atom_type_scat_dispersion_imag
_atom_type_scat_source
C C 0.0033 0.0016 'International Tables Vol C Tables 4.2.6.8 and 6.1.1.4'
H H 0.0000 0.0000 'International Tables Vol C Tables 4.2.6.8 and 6.1.1.4'
N N 0.0061 0.0033 'International Tables Vol C Tables 4.2.6.8 and 6.1.1.4'
O O 0.0106 0.0060 'International Tables Vol C Tables 4.2.6.8 and 6.1.1.4'
Cl Cl 0.1484 0.1585 'International Tables Vol C Tables 4.2.6.8 and 6.1.1.4'

loop_
_geom_angle_atom_site_label_1
_geom_angle_atom_site_label_2
_geom_angle_atom_site_label_3
_geom_angle
N1 C1 C2 109.3(3)
N1 C1 H1A 109.8
C2 C1 H1A 109.8
N1 C1 H1B 109.8
C2 C1 H1B 109.8
H1A C1 H1B 108.3
N2 C2 C1 108.9(3)
N2 C2 H2A 109.9
C1 C2 H2A 109.9
N2 C2 H2B 109.9
C1 C2 H2B 109.9
H2A C2 H2B 108.3
N1 C3 C4 107.9(3)
N1 C3 H3A 110.1
C4 C3 H3A 110.1
N1 C3 H3B 110.1
C4 C3 H3B 110.1
H3A C3 H3B 108.4
N2 C4 C3 110.3(3)
N2 C4 H4A 109.6
C3 C4 H4A 109.6
N2 C4 H4B 109.6
C3 C4 H4B 109.6
H4A C4 H4B 108.1
N1 C5 C6 109.0(3)
N1 C5 H5A 109.9
C6 C5 H5A 109.9
N1 C5 H5B 109.9
C6 C5 H5B 109.9
H5A C5 H5B 108.3
N2 C6 C5 109.1(3)
N2 C6 H6A 109.9
C5 C6 H6A 109.9
N2 C6 H6B 109.9
C5 C6 H6B 109.9
H6A C6 H6B 108.3
O4 Cl1 O5 110.1(2)
O4 Cl1 O3 110.3(2)
O5 Cl1 O3 109.6(2)
O4 Cl1 O2 108.8(2)
O5 Cl1 O2 110.0(2)
O3 Cl1 O2 108.06(18)
C5 N1 C1 110.5(3)
C5 N1 C3 110.2(3)
C1 N1 C3 109.4(3)
C5 N1 H1 108.9
C1 N1 H1 108.9
C3 N1 H1 108.9
C4 N2 C6 110.4(4)
C4 N2 C2 109.4(3)
C6 N2 C2 109.1(3)
C4 N2 H2 109.3
C6 N2 H2 109.3
C2 N2 H2 109.3
H1WA O1 H1WB 111(7)
O6 Cl2 O8 110.9(9)
O6 Cl2 O9 112.7(10)
O8 Cl2 O9 108.5(9)
O6 Cl2 O7 109.4(8)
O8 Cl2 O7 107.7(7)
O9 Cl2 O7 107.4(8)
O7' Cl2' O8' 115.9(12)
O7' Cl2' O9' 113.2(12)
O8' Cl2' O9' 107.5(11)
O7' Cl2' O6' 109.0(11)
O8' Cl2' O6' 106.8(13)
O9' Cl2' O6' 103.6(11)

loop_
_geom_bond_atom_site_label_1
_geom_bond_atom_site_label_2
_geom_bond_distance
C1 N1 1.495(5)
C1 C2 1.510(6)
C1 H1A 0.9700
C1 H1B 0.9700
C2 N2 1.500(5)
C2 H2A 0.9700
C2 H2B 0.9700
C3 N1 1.504(4)
C3 C4 1.513(6)
C3 H3A 0.9700
C3 H3B 0.9700
C4 N2 1.488(5)
C4 H4A 0.9700
C4 H4B 0.9700
C5 N1 1.484(4)
C5 C6 1.518(6)
C5 H5A 0.9700
C5 H5B 0.9700
C6 N2 1.494(6)
C6 H6A 0.9700
C6 H6B 0.9700
Cl1 O4 1.421(3)
Cl1 O5 1.423(4)
Cl1 O3 1.429(3)
Cl1 O2 1.432(3)
N1 H1 0.9800
N2 H2 0.9800
O1 H1WA 0.82(6)
O1 H1WB 0.72(9)
Cl2 O6 1.377(10)
Cl2 O8 1.398(7)
Cl2 O9 1.409(11)
Cl2 O7 1.454(10)
Cl2' O7' 1.353(13)
Cl2' O8' 1.412(13)
Cl2' O9' 1.456(13)
Cl2' O6' 1.467(14)

loop_
_geom_torsion_atom_site_label_1
_geom_torsion_atom_site_label_2
_geom_torsion_atom_site_label_3
_geom_torsion_atom_site_label_4
_geom_torsion
N1 C1 C2 N2 0.4(5)
N1 C3 C4 N2 1.3(5)
N1 C5 C6 N2 2.9(4)
C6 C5 N1 C1 58.4(4)
C6 C5 N1 C3 -62.6(4)
C2 C1 N1 C5 -60.6(4)
C2 C1 N1 C3 60.9(4)
C4 C3 N1 C5 60.1(4)
C4 C3 N1 C1 -61.6(4)
C3 C4 N2 C6 -60.4(5)
C3 C4 N2 C2 59.7(5)
C5 C6 N2 C4 57.8(4)
C5 C6 N2 C2 -62.5(4)
C1 C2 N2 C4 -60.5(5)
C1 C2 N2 C6 60.4(4)
